data_4068795
loop_
_publ_author_name
'Shishkov, Igor V.'
'Rominger, Frank'
'Hofmann, Peter'

_publ_section_title
;
 New Structural Motifs of Lithium N-Heterocyclic Carbene Complexes with
 Bis(3-tert-butylimidazol-2-ylidene)dialkylborate Ligands&#x2020;
;
_journal_issue 12
_journal_name_full Organometallics
_journal_page_first 3532
_journal_paper_doi 10.1021/om801097f
_journal_volume 28
_journal_year 2009
_chemical_formula_sum 'C16 H30 B F6 N4 P'
_chemical_formula_weight 434.22
_chemical_name_common 'in paper 3b'
_chemical_name_systematic
; 
 ? 
;
_space_group_IT_number 14
_symmetry_cell_setting monoclinic
_symmetry_space_group_name_Hall '-P 2yn'
_symmetry_space_group_name_H-M 'P 1 21/n 1'
_atom_sites_solution_hydrogens geom
_atom_sites_solution_primary direct
_atom_sites_solution_secondary difmap
_audit_creation_method SHELXL-97
_cell_angle_alpha 90.00
_cell_angle_beta 96.3600(10)
_cell_angle_gamma 90.00
_cell_formula_units_Z 8
_cell_length_a 10.3668(3)
_cell_length_b 11.3723(3)
_cell_length_c 37.0062(9)
_cell_measurement_temperature 200(2)
_cell_volume 4336.0(2)
_computing_cell_refinement 'Bruker SMART'
_computing_data_collection 'Bruker SMART'
_computing_data_reduction 'Bruker SHELXTL'
_computing_molecular_graphics 'Bruker SHELXTL'
_computing_publication_material 'Bruker SHELXTL'
_computing_structure_refinement 'SHELXL-97 (Sheldrick, 1997)'
_computing_structure_solution 'SHELXS-97 (Sheldrick, 1990)'
_diffrn_ambient_temperature 200(2)
_diffrn_measured_fraction_theta_full 0.999
_diffrn_measured_fraction_theta_max 0.999
_diffrn_measurement_device_type 'CCD area detector'
_diffrn_measurement_method 'phi and omega scans'
_diffrn_radiation_monochromator graphite
_diffrn_radiation_source 'fine-focus sealed tube'
_diffrn_radiation_type MoK\a
_diffrn_radiation_wavelength 0.71073
_diffrn_reflns_av_R_equivalents 0.0632
_diffrn_reflns_av_sigmaI/netI 0.0474
_diffrn_reflns_limit_h_max 10
_diffrn_reflns_limit_h_min -10
_diffrn_reflns_limit_k_max 11
_diffrn_reflns_limit_k_min -11
_diffrn_reflns_limit_l_max 38
_diffrn_reflns_limit_l_min -38
_diffrn_reflns_number 26034
_diffrn_reflns_theta_full 21.50
_diffrn_reflns_theta_max 21.50
_diffrn_reflns_theta_min 1.11
_exptl_absorpt_coefficient_mu 0.186
_exptl_absorpt_correction_T_max 0.9781
_exptl_absorpt_correction_T_min 0.9638
_exptl_absorpt_correction_type multi-scan
_exptl_absorpt_process_details 'Blessing, Acta Cryst. (1995) A51 33-38.'
_exptl_crystal_colour colorless
_exptl_crystal_density_diffrn 1.330
_exptl_crystal_density_method 'not measured'
_exptl_crystal_description polyhedron
_exptl_crystal_F_000 1824
_exptl_crystal_size_max 0.20
_exptl_crystal_size_mid 0.18
_exptl_crystal_size_min 0.12
_refine_diff_density_max 0.268
_refine_diff_density_min -0.251
_refine_diff_density_rms 0.045
_refine_ls_extinction_method none
_refine_ls_goodness_of_fit_ref 1.028
_refine_ls_hydrogen_treatment constr
_refine_ls_matrix_type full
_refine_ls_number_parameters 576
_refine_ls_number_reflns 4982
_refine_ls_number_restraints 399
_refine_ls_restrained_S_all 1.100
_refine_ls_R_factor_all 0.0738
_refine_ls_R_factor_gt 0.0440
_refine_ls_shift/su_max 0.001
_refine_ls_shift/su_mean 0.000
_refine_ls_structure_factor_coef Fsqd
_refine_ls_weighting_details 'calc w=1/[\s^2^(Fo^2^)+(0.0435P)^2^+2.8738P] where P=(Fo^2^+2Fc^2^)/3'
_refine_ls_weighting_scheme calc
_refine_ls_wR_factor_gt 0.0910
_refine_ls_wR_factor_ref 0.1047
_reflns_number_gt 3617
_reflns_number_total 4982
_reflns_threshold_expression >2sigma(I)
_cod_data_source_file om801097f_si_002.cif
_cod_data_source_block ivsh13
_cod_depositor_comments
;
The following automatic conversions were performed:

'_symmetry_cell_setting' value 'Monoclinic' changed to 'monoclinic'
according to /home/saulius/struct/CIF-dictionaries/cif_core.dic
dictionary named 'cif_core.dic' version 2.4.2 from 2011-04-26.

Automatic conversion script
Id: cif_fix_values 1715 2011-07-08 13:25:40Z adriana 
;
_cod_original_sg_symbol_H-M P2(1)/n
_cod_database_code 4068795

loop_
_symmetry_equiv_pos_as_xyz
'x, y, z'
'-x+1/2, y+1/2, -z+1/2'
'-x, -y, -z'
'x-1/2, -y-1/2, z-1/2'

loop_
_atom_site_label
_atom_site_type_symbol
_atom_site_fract_x
_atom_site_fract_y
_atom_site_fract_z
_atom_site_U_iso_or_equiv
_atom_site_adp_type
_atom_site_occupancy
_atom_site_symmetry_multiplicity
_atom_site_calc_flag
_atom_site_refinement_flags
_atom_site_disorder_assembly
_atom_site_disorder_group
B1_1 B 0.3143(4) -0.2616(4) 0.06429(11) 0.0313(11) Uani 1 1 d . . .
C1_1 C 0.2846(3) -0.4869(3) 0.05016(9) 0.0298(9) Uani 1 1 d . . .
H1_1 H 0.3679 -0.4976 0.0423 0.036 Uiso 1 1 calc R . .
N2_1 N 0.1968(3) -0.5719(2) 0.05136(7) 0.0290(7) Uani 1 1 d . . .
C3_1 C 0.0898(3) -0.5214(3) 0.06397(9) 0.0369(10) Uani 1 1 d . . .
H3_1 H 0.0111 -0.5602 0.0676 0.044 Uiso 1 1 calc R . .
C4_1 C 0.1165(3) -0.4080(4) 0.07022(9) 0.0368(10) Uani 1 1 d . . .
H4_1 H 0.0598 -0.3521 0.0792 0.044 Uiso 1 1 calc R . .
N5_1 N 0.2406(3) -0.3852(2) 0.06142(7) 0.0288(7) Uani 1 1 d . . .
C6_1 C 0.4865(3) -0.2849(3) 0.12148(9) 0.0286(9) Uani 1 1 d . . .
H6_1 H 0.5501 -0.3218 0.1087 0.034 Uiso 1 1 calc R . .
N7_1 N 0.5017(3) -0.2609(2) 0.15715(7) 0.0303(7) Uani 1 1 d . . .
C8_1 C 0.3895(3) -0.2076(3) 0.16502(10) 0.0376(10) Uani 1 1 d . . .
H8_1 H 0.3720 -0.1798 0.1882 0.045 Uiso 1 1 calc R . .
C9_1 C 0.3086(3) -0.2018(3) 0.13405(10) 0.0353(9) Uani 1 1 d . . .
H9_1 H 0.2234 -0.1698 0.1317 0.042 Uiso 1 1 calc R . .
N10_1 N 0.3699(3) -0.2500(2) 0.10624(7) 0.0283(7) Uani 1 1 d . . .
C11_1 C 0.2055(3) -0.6988(3) 0.04128(9) 0.0342(9) Uani 1 1 d . . .
C12_1 C 0.1898(4) -0.7714(3) 0.07524(10) 0.0550(12) Uani 1 1 d . . .
H12A_1 H 0.2590 -0.7511 0.0945 0.082 Uiso 1 1 calc R . .
H12B_1 H 0.1950 -0.8552 0.0695 0.082 Uiso 1 1 calc R . .
H12C_1 H 0.1052 -0.7544 0.0836 0.082 Uiso 1 1 calc R . .
C13_1 C 0.0973(4) -0.7253(4) 0.01136(10) 0.0523(11) Uani 1 1 d . . .
H13A_1 H 0.0133 -0.7091 0.0201 0.078 Uiso 1 1 calc R . .
H13B_1 H 0.1014 -0.8083 0.0044 0.078 Uiso 1 1 calc R . .
H13C_1 H 0.1074 -0.6757 -0.0098 0.078 Uiso 1 1 calc R . .
C14_1 C 0.3365(4) -0.7222(3) 0.02805(12) 0.0601(13) Uani 1 1 d . . .
H14A_1 H 0.3470 -0.6718 0.0071 0.090 Uiso 1 1 calc R . .
H14B_1 H 0.3416 -0.8049 0.0209 0.090 Uiso 1 1 calc R . .
H14C_1 H 0.4056 -0.7052 0.0476 0.090 Uiso 1 1 calc R . .
C15_1 C 0.6190(3) -0.2811(3) 0.18388(9) 0.0352(9) Uani 1 1 d . . .
C16_1 C 0.6677(4) -0.1613(3) 0.19773(11) 0.0527(12) Uani 1 1 d . . .
H16A_1 H 0.6879 -0.1128 0.1772 0.079 Uiso 1 1 calc R . .
H16B_1 H 0.7462 -0.1713 0.2148 0.079 Uiso 1 1 calc R . .
H16C_1 H 0.6005 -0.1225 0.2101 0.079 Uiso 1 1 calc R . .
C17_1 C 0.5758(4) -0.3563(4) 0.21478(10) 0.0529(12) Uani 1 1 d . . .
H17A_1 H 0.5087 -0.3143 0.2263 0.079 Uiso 1 1 calc R . .
H17B_1 H 0.6504 -0.3716 0.2328 0.079 Uiso 1 1 calc R . .
H17C_1 H 0.5406 -0.4311 0.2049 0.079 Uiso 1 1 calc R . .
C18_1 C 0.7222(3) -0.3450(3) 0.16534(10) 0.0462(11) Uani 1 1 d . . .
H18A_1 H 0.6876 -0.4204 0.1558 0.069 Uiso 1 1 calc R . .
H18B_1 H 0.7984 -0.3591 0.1830 0.069 Uiso 1 1 calc R . .
H18C_1 H 0.7472 -0.2969 0.1453 0.069 Uiso 1 1 calc R . .
C21_1 C 0.2104(4) -0.1581(3) 0.05402(10) 0.0465(11) Uani 1 1 d . . .
H21A_1 H 0.1717 -0.1679 0.0288 0.070 Uiso 1 1 calc R . .
H21B_1 H 0.2542 -0.0817 0.0567 0.070 Uiso 1 1 calc R . .
H21C_1 H 0.1422 -0.1616 0.0703 0.070 Uiso 1 1 calc R . .
C22_1 C 0.4304(3) -0.2624(3) 0.03936(9) 0.0353(9) Uani 1 1 d . . .
H22A_1 H 0.4938 -0.3227 0.0481 0.053 Uiso 1 1 calc R . .
H22B_1 H 0.4727 -0.1851 0.0405 0.053 Uiso 1 1 calc R . .
H22C_1 H 0.3961 -0.2796 0.0142 0.053 Uiso 1 1 calc R . .
P1_1 P 0.06732(11) -0.00363(11) 0.18926(3) 0.0594(4) Uani 1 1 d DU . .
F1_1 F -0.0034(10) -0.0469(8) 0.22329(18) 0.118(3) Uani 0.560(11) 1 d PDU A 1
F2_1 F -0.0238(11) -0.0840(9) 0.1640(3) 0.133(4) Uani 0.560(11) 1 d PDU A 1
F3_1 F -0.0339(8) 0.0921(9) 0.1817(3) 0.118(4) Uani 0.560(11) 1 d PDU A 1
F4_1 F 0.1352(11) 0.0329(8) 0.1570(3) 0.126(4) Uani 0.560(11) 1 d PDU A 1
F5_1 F 0.1500(10) 0.0741(8) 0.2172(3) 0.134(5) Uani 0.560(11) 1 d PDU A 1
F6_1 F 0.1621(7) -0.1083(7) 0.1983(2) 0.093(3) Uani 0.560(11) 1 d PDU A 1
F1B_1 F -0.0740(10) -0.0155(18) 0.1926(7) 0.257(10) Uani 0.440(11) 1 d PDU A 2
F2B_1 F 0.0470(14) -0.0616(13) 0.1506(3) 0.143(7) Uani 0.440(11) 1 d PDU A 2
F3B_1 F 0.0354(18) 0.1212(8) 0.1707(4) 0.171(7) Uani 0.440(11) 1 d PDU A 2
F4B_1 F 0.2146(8) 0.0152(12) 0.1835(4) 0.130(5) Uani 0.440(11) 1 d PDU A 2
F5B_1 F 0.1016(16) 0.0619(15) 0.2249(3) 0.144(6) Uani 0.440(11) 1 d PDU A 2
F6B_1 F 0.1084(19) -0.1216(9) 0.2053(4) 0.198(8) Uani 0.440(11) 1 d PDU A 2
B1_2 B 0.5805(4) 0.2305(4) 0.18814(11) 0.0326(11) Uani 1 1 d . . .
C1_2 C 0.3542(3) 0.3257(3) 0.19606(9) 0.0331(9) Uani 1 1 d . . .
H1_2 H 0.3414 0.2837 0.2176 0.040 Uiso 1 1 calc R . .
N2_2 N 0.2723(3) 0.4053(2) 0.18042(7) 0.0295(7) Uani 1 1 d . . .
C3_2 C 0.3248(3) 0.4461(3) 0.15026(9) 0.0347(9) Uani 1 1 d . . .
H3_2 H 0.2884 0.5039 0.1336 0.042 Uiso 1 1 calc R . .
C4_2 C 0.4378(3) 0.3885(3) 0.14874(9) 0.0326(9) Uani 1 1 d . . .
H4_2 H 0.4951 0.3987 0.1306 0.039 Uiso 1 1 calc R . .
N5_2 N 0.4563(3) 0.3127(2) 0.17764(7) 0.0299(7) Uani 1 1 d . . .
C6_2 C 0.6853(3) 0.1376(3) 0.13326(9) 0.0304(9) Uani 1 1 d . . .
H6_2 H 0.7660 0.1773 0.1380 0.036 Uiso 1 1 calc R . .
N7_2 N 0.6566(3) 0.0613(2) 0.10627(7) 0.0299(7) Uani 1 1 d . . .
C8_2 C 0.5309(3) 0.0238(3) 0.10836(10) 0.0363(9) Uani 1 1 d . . .
H8_2 H 0.4835 -0.0307 0.0926 0.044 Uiso 1 1 calc R . .
C9_2 C 0.4884(3) 0.0791(3) 0.13698(10) 0.0367(10) Uani 1 1 d . . .
H9_2 H 0.4050 0.0701 0.1450 0.044 Uiso 1 1 calc R . .
N10_2 N 0.5858(3) 0.1507(2) 0.15267(7) 0.0290(7) Uani 1 1 d . . .
C11_2 C 0.1448(3) 0.4448(3) 0.19203(10) 0.0381(10) Uani 1 1 d . . .
C12_2 C 0.0396(4) 0.4147(4) 0.16172(11) 0.0636(13) Uani 1 1 d . . .
H12A_2 H 0.0544 0.4585 0.1397 0.095 Uiso 1 1 calc R . .
H12B_2 H -0.0453 0.4359 0.1691 0.095 Uiso 1 1 calc R . .
H12C_2 H 0.0417 0.3302 0.1567 0.095 Uiso 1 1 calc R . .
C13_2 C 0.1530(4) 0.5768(4) 0.19866(13) 0.0653(13) Uani 1 1 d . . .
H13A_2 H 0.2262 0.5939 0.2170 0.098 Uiso 1 1 calc R . .
H13B_2 H 0.0723 0.6044 0.2073 0.098 Uiso 1 1 calc R . .
H13C_2 H 0.1659 0.6171 0.1759 0.098 Uiso 1 1 calc R . .
C14_2 C 0.1205(4) 0.3804(4) 0.22664(10) 0.0506(11) Uani 1 1 d . . .
H14A_2 H 0.1194 0.2954 0.2222 0.076 Uiso 1 1 calc R . .
H14B_2 H 0.0368 0.4049 0.2341 0.076 Uiso 1 1 calc R . .
H14C_2 H 0.1898 0.3992 0.2460 0.076 Uiso 1 1 calc R . .
C15_2 C 0.7412(3) 0.0213(3) 0.07823(9) 0.0341(9) Uani 1 1 d . . .
C16_2 C 0.7710(4) -0.1089(3) 0.08491(10) 0.0466(11) Uani 1 1 d . . .
H16A_2 H 0.8172 -0.1191 0.1093 0.070 Uiso 1 1 calc R . .
H16B_2 H 0.8253 -0.1377 0.0667 0.070 Uiso 1 1 calc R . .
H16C_2 H 0.6897 -0.1536 0.0830 0.070 Uiso 1 1 calc R . .
C17_2 C 0.6677(4) 0.0413(3) 0.04084(9) 0.0484(11) Uani 1 1 d . . .
H17A_2 H 0.5873 -0.0047 0.0386 0.073 Uiso 1 1 calc R . .
H17B_2 H 0.7217 0.0165 0.0221 0.073 Uiso 1 1 calc R . .
H17C_2 H 0.6467 0.1250 0.0378 0.073 Uiso 1 1 calc R . .
C18_2 C 0.8665(3) 0.0923(3) 0.08237(10) 0.0450(11) Uani 1 1 d . . .
H18A_2 H 0.8460 0.1762 0.0800 0.067 Uiso 1 1 calc R . .
H18B_2 H 0.9204 0.0690 0.0634 0.067 Uiso 1 1 calc R . .
H18C_2 H 0.9136 0.0773 0.1064 0.067 Uiso 1 1 calc R . .
C21_2 C 0.5563(4) 0.1492(3) 0.22202(9) 0.0436(10) Uani 1 1 d . . .
H21A_2 H 0.5487 0.1986 0.2434 0.065 Uiso 1 1 calc R . .
H21B_2 H 0.6295 0.0949 0.2272 0.065 Uiso 1 1 calc R . .
H21C_2 H 0.4761 0.1041 0.2162 0.065 Uiso 1 1 calc R . .
C22_2 C 0.7077(3) 0.3113(3) 0.19394(10) 0.0407(10) Uani 1 1 d . . .
H22A_2 H 0.7167 0.3553 0.1716 0.061 Uiso 1 1 calc R . .
H22B_2 H 0.7843 0.2615 0.1999 0.061 Uiso 1 1 calc R . .
H22C_2 H 0.7000 0.3665 0.2139 0.061 Uiso 1 1 calc R . .
P1_2 P 0.70639(9) 0.44261(9) 0.06418(3) 0.0349(3) Uani 1 1 d . . .
F1_2 F 0.7741(2) 0.5654(2) 0.06072(7) 0.0764(8) Uani 1 1 d . . .
F2_2 F 0.7978(2) 0.3840(2) 0.03768(6) 0.0786(9) Uani 1 1 d . . .
F3_2 F 0.8098(2) 0.4116(2) 0.09774(6) 0.0634(7) Uani 1 1 d . . .
F4_2 F 0.6372(2) 0.31913(19) 0.06855(7) 0.0634(7) Uani 1 1 d . . .
F5_2 F 0.6124(2) 0.49877(19) 0.09073(5) 0.0565(6) Uani 1 1 d . . .
F6_2 F 0.60228(18) 0.47313(19) 0.03060(5) 0.0496(6) Uani 1 1 d . . .

loop_
_atom_site_aniso_label
_atom_site_aniso_U_11
_atom_site_aniso_U_22
_atom_site_aniso_U_33
_atom_site_aniso_U_23
_atom_site_aniso_U_13
_atom_site_aniso_U_12
B1_1 0.037(3) 0.033(3) 0.024(2) -0.001(2) 0.001(2) -0.001(2)
C1_1 0.0207(19) 0.040(3) 0.029(2) 0.0015(18) 0.0048(16) -0.005(2)
N2_1 0.0217(16) 0.0343(19) 0.0312(17) 0.0012(14) 0.0046(14) -0.0059(15)
C3_1 0.022(2) 0.045(3) 0.045(2) 0.000(2) 0.0099(18) -0.0040(19)
C4_1 0.022(2) 0.048(3) 0.041(2) 0.000(2) 0.0085(18) 0.0035(19)
N5_1 0.0260(18) 0.035(2) 0.0258(17) -0.0004(14) 0.0038(14) 0.0009(15)
C6_1 0.031(2) 0.027(2) 0.028(2) 0.0008(17) 0.0050(18) -0.0011(17)
N7_1 0.0356(19) 0.0335(19) 0.0221(19) -0.0014(14) 0.0050(15) 0.0003(15)
C8_1 0.037(2) 0.045(3) 0.032(2) -0.0089(19) 0.014(2) 0.001(2)
C9_1 0.030(2) 0.043(2) 0.034(2) -0.0063(19) 0.009(2) 0.0011(18)
N10_1 0.0287(18) 0.0295(18) 0.0271(17) -0.0020(14) 0.0056(15) 0.0000(14)
C11_1 0.030(2) 0.033(2) 0.041(2) -0.0028(19) 0.0083(19) -0.0085(18)
C12_1 0.069(3) 0.043(3) 0.052(3) 0.002(2) 0.004(2) -0.011(2)
C13_1 0.048(3) 0.061(3) 0.047(3) -0.017(2) 0.004(2) -0.012(2)
C14_1 0.043(3) 0.041(3) 0.100(4) -0.015(2) 0.025(3) -0.004(2)
C15_1 0.038(2) 0.039(2) 0.026(2) -0.0019(18) -0.0064(18) -0.0007(19)
C16_1 0.054(3) 0.050(3) 0.051(3) -0.010(2) -0.012(2) -0.006(2)
C17_1 0.068(3) 0.056(3) 0.035(2) 0.009(2) 0.002(2) 0.000(2)
C18_1 0.042(2) 0.057(3) 0.037(2) -0.002(2) -0.002(2) 0.009(2)
C21_1 0.049(2) 0.042(3) 0.047(3) 0.004(2) -0.001(2) 0.002(2)
C22_1 0.043(2) 0.038(2) 0.025(2) -0.0003(17) 0.0031(18) -0.0081(19)
P1_1 0.0457(7) 0.0690(9) 0.0621(8) -0.0163(7) 0.0000(6) 0.0154(7)
F1_1 0.133(7) 0.149(7) 0.079(5) 0.006(4) 0.045(4) 0.020(5)
F2_1 0.131(9) 0.138(7) 0.113(7) -0.034(5) -0.057(6) -0.034(6)
F3_1 0.091(6) 0.148(9) 0.110(6) -0.008(5) -0.012(5) 0.096(6)
F4_1 0.129(8) 0.148(8) 0.115(6) 0.032(6) 0.071(6) 0.017(6)
F5_1 0.139(9) 0.082(5) 0.161(9) -0.030(6) -0.077(8) -0.009(5)
F6_1 0.087(5) 0.115(7) 0.075(4) -0.028(4) -0.003(3) 0.073(5)
F1B_1 0.071(6) 0.31(2) 0.40(3) -0.096(19) 0.101(10) -0.081(9)
F2B_1 0.133(11) 0.147(12) 0.128(8) -0.097(8) -0.079(7) 0.089(9)
F3B_1 0.272(17) 0.046(5) 0.170(12) -0.008(6) -0.084(12) 0.017(8)
F4B_1 0.053(5) 0.197(12) 0.149(11) -0.054(9) 0.052(5) -0.042(6)
F5B_1 0.162(12) 0.204(14) 0.069(5) -0.079(7) 0.026(6) 0.071(9)
F6B_1 0.298(18) 0.063(6) 0.216(14) 0.067(8) -0.051(14) -0.048(8)
B1_2 0.035(3) 0.034(3) 0.030(2) -0.001(2) 0.007(2) 0.000(2)
C1_2 0.036(2) 0.039(2) 0.026(2) 0.0037(19) 0.0097(19) -0.004(2)
N2_2 0.0281(17) 0.0361(19) 0.0256(17) 0.0023(15) 0.0080(15) -0.0009(15)
C3_2 0.031(2) 0.044(2) 0.029(2) 0.0065(19) 0.0047(18) -0.001(2)
C4_2 0.031(2) 0.045(2) 0.024(2) 0.0057(19) 0.0091(17) -0.0046(19)
N5_2 0.0297(17) 0.0358(19) 0.0254(17) 0.0025(15) 0.0089(14) -0.0015(14)
C6_2 0.030(2) 0.030(2) 0.031(2) -0.0021(19) 0.0043(19) -0.0036(17)
N7_2 0.0307(18) 0.0298(18) 0.0297(18) -0.0003(15) 0.0058(14) -0.0036(15)
C8_2 0.034(2) 0.036(2) 0.038(2) -0.005(2) 0.0019(19) -0.0072(19)
C9_2 0.027(2) 0.037(2) 0.046(3) 0.003(2) 0.005(2) -0.0032(19)
N10_2 0.0260(17) 0.0286(18) 0.0329(17) 0.0004(14) 0.0046(15) -0.0011(14)
C11_2 0.030(2) 0.050(3) 0.037(2) 0.002(2) 0.0177(19) 0.0007(19)
C12_2 0.032(2) 0.110(4) 0.049(3) 0.005(3) 0.010(2) 0.000(2)
C13_2 0.064(3) 0.051(3) 0.087(4) 0.001(3) 0.040(3) 0.012(2)
C14_2 0.041(2) 0.072(3) 0.043(3) 0.006(2) 0.024(2) 0.002(2)
C15_2 0.043(2) 0.030(2) 0.031(2) 0.0016(18) 0.0101(19) -0.0016(19)
C16_2 0.055(3) 0.040(3) 0.047(3) 0.000(2) 0.016(2) 0.003(2)
C17_2 0.064(3) 0.048(3) 0.034(2) 0.001(2) 0.009(2) -0.005(2)
C18_2 0.044(2) 0.043(3) 0.051(3) -0.003(2) 0.022(2) -0.003(2)
C21_2 0.048(2) 0.044(3) 0.039(2) 0.003(2) 0.006(2) 0.004(2)
C22_2 0.041(2) 0.042(2) 0.039(2) -0.0051(19) 0.0031(19) 0.0027(19)
P1_2 0.0284(5) 0.0447(7) 0.0322(6) -0.0045(5) 0.0056(5) -0.0013(5)
F1_2 0.0786(17) 0.0663(17) 0.0824(18) 0.0137(15) 0.0012(14) -0.0379(14)
F2_2 0.0419(14) 0.137(2) 0.0590(16) -0.0313(16) 0.0139(12) 0.0221(15)
F3_2 0.0520(14) 0.0846(18) 0.0487(14) 0.0027(13) -0.0165(12) 0.0001(13)
F4_2 0.0504(14) 0.0380(14) 0.0978(19) 0.0017(13) -0.0100(13) -0.0047(11)
F5_2 0.0681(15) 0.0630(16) 0.0430(13) -0.0049(12) 0.0272(12) 0.0158(13)
F6_2 0.0399(12) 0.0703(16) 0.0370(12) 0.0016(11) -0.0021(10) 0.0071(11)

loop_
_atom_type_symbol
_atom_type_description
_atom_type_scat_dispersion_real
_atom_type_scat_dispersion_imag
_atom_type_scat_source
C C 0.0033 0.0016 'International Tables Vol C Tables 4.2.6.8 and 6.1.1.4'
H H 0.0000 0.0000 'International Tables Vol C Tables 4.2.6.8 and 6.1.1.4'
B B 0.0013 0.0007 'International Tables Vol C Tables 4.2.6.8 and 6.1.1.4'
N N 0.0061 0.0033 'International Tables Vol C Tables 4.2.6.8 and 6.1.1.4'
F F 0.0171 0.0103 'International Tables Vol C Tables 4.2.6.8 and 6.1.1.4'
P P 0.1023 0.0942 'International Tables Vol C Tables 4.2.6.8 and 6.1.1.4'

loop_
_geom_angle_atom_site_label_1
_geom_angle_atom_site_label_2
_geom_angle_atom_site_label_3
_geom_angle
C22_1 B1_1 N5_1 110.1(3)
C22_1 B1_1 N10_1 110.3(3)
N5_1 B1_1 N10_1 104.8(3)
C22_1 B1_1 C21_1 113.2(3)
N5_1 B1_1 C21_1 109.0(3)
N10_1 B1_1 C21_1 109.1(3)
N5_1 C1_1 N2_1 111.3(3)
C1_1 N2_1 C3_1 106.7(3)
C1_1 N2_1 C11_1 129.2(3)
C3_1 N2_1 C11_1 124.1(3)
C4_1 C3_1 N2_1 107.7(3)
C3_1 C4_1 N5_1 108.7(3)
C1_1 N5_1 C4_1 105.7(3)
C1_1 N5_1 B1_1 127.5(3)
C4_1 N5_1 B1_1 126.7(3)
N10_1 C6_1 N7_1 110.9(3)
C6_1 N7_1 C8_1 106.8(3)
C6_1 N7_1 C15_1 128.1(3)
C8_1 N7_1 C15_1 125.0(3)
C9_1 C8_1 N7_1 107.7(3)
C8_1 C9_1 N10_1 108.7(3)
C6_1 N10_1 C9_1 105.8(3)
C6_1 N10_1 B1_1 126.6(3)
C9_1 N10_1 B1_1 127.6(3)
N2_1 C11_1 C13_1 108.3(3)
N2_1 C11_1 C14_1 109.3(3)
C13_1 C11_1 C14_1 110.2(3)
N2_1 C11_1 C12_1 107.5(3)
C13_1 C11_1 C12_1 110.8(3)
C14_1 C11_1 C12_1 110.6(3)
N7_1 C15_1 C18_1 109.6(3)
N7_1 C15_1 C16_1 107.4(3)
C18_1 C15_1 C16_1 110.9(3)
N7_1 C15_1 C17_1 107.2(3)
C18_1 C15_1 C17_1 110.4(3)
C16_1 C15_1 C17_1 111.2(3)
F1B_1 P1_1 F6B_1 97.2(9)
F1B_1 P1_1 F4_1 129.7(9)
F6B_1 P1_1 F4_1 114.8(8)
F1B_1 P1_1 F3_1 54.1(8)
F6B_1 P1_1 F3_1 150.5(8)
F4_1 P1_1 F3_1 91.7(4)
F1B_1 P1_1 F5B_1 96.4(8)
F6B_1 P1_1 F5B_1 93.8(9)
F4_1 P1_1 F5B_1 117.8(8)
F3_1 P1_1 F5B_1 84.2(8)
F1B_1 P1_1 F5_1 118.3(8)
F6B_1 P1_1 F5_1 97.7(7)
F4_1 P1_1 F5_1 95.7(6)
F3_1 P1_1 F5_1 92.0(6)
F5B_1 P1_1 F5_1 23.3(8)
F1B_1 P1_1 F2_1 57.2(7)
F6B_1 P1_1 F2_1 80.8(8)
F4_1 P1_1 F2_1 89.5(5)
F3_1 P1_1 F2_1 87.1(6)
F5B_1 P1_1 F2_1 151.5(7)
F5_1 P1_1 F2_1 174.7(6)
F1B_1 P1_1 F6_1 121.1(9)
F6B_1 P1_1 F6_1 24.6(8)
F4_1 P1_1 F6_1 92.4(4)
F3_1 P1_1 F6_1 175.1(5)
F5B_1 P1_1 F6_1 96.1(7)
F5_1 P1_1 F6_1 90.2(5)
F2_1 P1_1 F6_1 90.4(5)
F1B_1 P1_1 F2B_1 90.2(8)
F6B_1 P1_1 F2B_1 89.3(8)
F4_1 P1_1 F2B_1 54.7(6)
F3_1 P1_1 F2B_1 96.5(5)
F5B_1 P1_1 F2B_1 172.4(9)
F5_1 P1_1 F2B_1 149.3(7)
F2_1 P1_1 F2B_1 36.0(6)
F6_1 P1_1 F2B_1 83.8(5)
F1B_1 P1_1 F4B_1 176.0(10)
F6B_1 P1_1 F4B_1 86.4(7)
F4_1 P1_1 F4B_1 46.7(4)
F3_1 P1_1 F4B_1 122.5(7)
F5B_1 P1_1 F4B_1 85.0(6)
F5_1 P1_1 F4B_1 62.6(5)
F2_1 P1_1 F4B_1 122.2(6)
F6_1 P1_1 F4B_1 62.4(6)
F2B_1 P1_1 F4B_1 88.2(6)
F1B_1 P1_1 F3B_1 87.5(8)
F6B_1 P1_1 F3B_1 175.0(9)
F4_1 P1_1 F3B_1 60.5(7)
F3_1 P1_1 F3B_1 34.4(6)
F5B_1 P1_1 F3B_1 87.4(8)
F5_1 P1_1 F3B_1 81.5(6)
F2_1 P1_1 F3B_1 100.5(6)
F6_1 P1_1 F3B_1 150.4(8)
F2B_1 P1_1 F3B_1 89.0(7)
F4B_1 P1_1 F3B_1 88.8(7)
F1B_1 P1_1 F1_1 50.8(8)
F6B_1 P1_1 F1_1 63.4(7)
F4_1 P1_1 F1_1 178.1(5)
F3_1 P1_1 F1_1 89.9(4)
F5B_1 P1_1 F1_1 63.4(7)
F5_1 P1_1 F1_1 85.3(5)
F2_1 P1_1 F1_1 89.6(5)
F6_1 P1_1 F1_1 85.9(4)
F2B_1 P1_1 F1_1 124.1(7)
F4B_1 P1_1 F1_1 132.9(6)
F3B_1 P1_1 F1_1 121.3(8)
C21_2 B1_2 N10_2 109.7(3)
C21_2 B1_2 C22_2 115.1(3)
N10_2 B1_2 C22_2 109.4(3)
C21_2 B1_2 N5_2 109.6(3)
N10_2 B1_2 N5_2 103.4(3)
C22_2 B1_2 N5_2 109.0(3)
N2_2 C1_2 N5_2 111.1(3)
C1_2 N2_2 C3_2 106.9(3)
C1_2 N2_2 C11_2 128.2(3)
C3_2 N2_2 C11_2 124.8(3)
C4_2 C3_2 N2_2 107.1(3)
C3_2 C4_2 N5_2 108.7(3)
C1_2 N5_2 C4_2 106.2(3)
C1_2 N5_2 B1_2 127.2(3)
C4_2 N5_2 B1_2 126.5(3)
N10_2 C6_2 N7_2 110.9(3)
C6_2 N7_2 C8_2 107.0(3)
C6_2 N7_2 C15_2 128.1(3)
C8_2 N7_2 C15_2 124.9(3)
C9_2 C8_2 N7_2 107.0(3)
C8_2 C9_2 N10_2 108.6(3)
C6_2 N10_2 C9_2 106.4(3)
C6_2 N10_2 B1_2 127.3(3)
C9_2 N10_2 B1_2 126.2(3)
N2_2 C11_2 C12_2 107.7(3)
N2_2 C11_2 C14_2 109.2(3)
C12_2 C11_2 C14_2 110.0(3)
N2_2 C11_2 C13_2 107.8(3)
C12_2 C11_2 C13_2 111.5(3)
C14_2 C11_2 C13_2 110.6(3)
N7_2 C15_2 C17_2 108.2(3)
N7_2 C15_2 C18_2 109.1(3)
C17_2 C15_2 C18_2 110.4(3)
N7_2 C15_2 C16_2 107.7(3)
C17_2 C15_2 C16_2 111.4(3)
C18_2 C15_2 C16_2 110.0(3)
F1_2 P1_2 F2_2 91.16(15)
F1_2 P1_2 F3_2 89.56(14)
F2_2 P1_2 F3_2 89.58(13)
F1_2 P1_2 F6_2 90.75(13)
F2_2 P1_2 F6_2 90.50(12)
F3_2 P1_2 F6_2 179.68(15)
F1_2 P1_2 F5_2 90.18(14)
F2_2 P1_2 F5_2 178.63(15)
F3_2 P1_2 F5_2 90.71(12)
F6_2 P1_2 F5_2 89.21(12)
F1_2 P1_2 F4_2 178.74(15)
F2_2 P1_2 F4_2 89.93(14)
F3_2 P1_2 F4_2 89.82(13)
F6_2 P1_2 F4_2 89.87(12)
F5_2 P1_2 F4_2 88.73(13)

loop_
_geom_bond_atom_site_label_1
_geom_bond_atom_site_label_2
_geom_bond_distance
B1_1 C22_1 1.596(5)
B1_1 N5_1 1.597(5)
B1_1 N10_1 1.600(5)
B1_1 C21_1 1.613(5)
C1_1 N5_1 1.327(4)
C1_1 N2_1 1.332(4)
N2_1 C3_1 1.376(4)
N2_1 C11_1 1.495(4)
C3_1 C4_1 1.334(5)
C4_1 N5_1 1.387(4)
C6_1 N10_1 1.337(4)
C6_1 N7_1 1.340(4)
N7_1 C8_1 1.372(4)
N7_1 C15_1 1.498(4)
C8_1 C9_1 1.345(5)
C9_1 N10_1 1.381(4)
C11_1 C13_1 1.516(5)
C11_1 C14_1 1.518(5)
C11_1 C12_1 1.527(5)
C15_1 C18_1 1.519(5)
C15_1 C16_1 1.522(5)
C15_1 C17_1 1.534(5)
P1_1 F1B_1 1.490(8)
P1_1 F6B_1 1.508(9)
P1_1 F4_1 1.510(5)
P1_1 F3_1 1.516(6)
P1_1 F5B_1 1.521(9)
P1_1 F5_1 1.546(7)
P1_1 F2_1 1.551(7)
P1_1 F6_1 1.556(6)
P1_1 F2B_1 1.567(8)
P1_1 F4B_1 1.579(6)
P1_1 F3B_1 1.595(9)
P1_1 F1_1 1.603(6)
B1_2 C21_2 1.600(5)
B1_2 N10_2 1.602(5)
B1_2 C22_2 1.602(5)
B1_2 N5_2 1.603(5)
C1_2 N2_2 1.329(4)
C1_2 N5_2 1.330(4)
N2_2 C3_2 1.375(4)
N2_2 C11_2 1.503(4)
C3_2 C4_2 1.349(5)
C4_2 N5_2 1.371(4)
C6_2 N10_2 1.329(4)
C6_2 N7_2 1.331(4)
N7_2 C8_2 1.381(4)
N7_2 C15_2 1.501(4)
C8_2 C9_2 1.347(5)
C9_2 N10_2 1.375(4)
C11_2 C12_2 1.514(5)
C11_2 C14_2 1.521(5)
C11_2 C13_2 1.522(5)
C15_2 C17_2 1.521(5)
C15_2 C18_2 1.522(5)
C15_2 C16_2 1.528(5)
P1_2 F1_2 1.575(2)
P1_2 F2_2 1.584(2)
P1_2 F3_2 1.588(2)
P1_2 F6_2 1.591(2)
P1_2 F5_2 1.592(2)
P1_2 F4_2 1.593(2)
